data_7009121
loop_
_publ_author_name
'Davies, Sian C.'
'Hughes, David L.'
'Richards, Raymond L.'
'Sanders, J. Roger'

_publ_section_title
;
 Molybdenum and tungsten complexes of the N(CH2CH2S)33&#x2212; (NS3)
 ligand with oxide, sulfide, diazenide, hydrazide and nitrosyl
 co-ligands
;
_journal_issue 5
_journal_name_full 'Journal of the Chemical Society, Dalton Transactions'
_journal_page_first 719
_journal_paper_doi 10.1039/a908777j
_journal_year 2000
_chemical_formula_moiety 'C12 H24 Mo2 N2 S7, 0.3(H2 O)'
_chemical_formula_structural '[(Mo{N(CH2CH2S)3})2(mu-S)].0.3H2O'
_chemical_formula_sum 'C12 H24.6 Mo2 N2 O0.3 S7'
_chemical_formula_weight 618.0
_chemical_name_systematic
; 
 ? 
;
_space_group_IT_number 148
_symmetry_cell_setting rhombohedral
_symmetry_space_group_name_Hall '-P 3*'
_symmetry_space_group_name_H-M 'R -3 :R'
_atom_sites_solution_hydrogens geom
_atom_sites_solution_primary direct
_atom_sites_solution_secondary difmap
_audit_creation_method SHELXL
_cell_angle_alpha 77.833(7)
_cell_angle_beta 77.833(7)
_cell_angle_gamma 77.833(7)
_cell_formula_units_Z 1
_cell_length_a 8.3292(5)
_cell_length_b 8.3292(5)
_cell_length_c 8.3292(5)
_cell_measurement_reflns_used 25
_cell_measurement_temperature 293(2)
_cell_measurement_theta_max 11
_cell_measurement_theta_min 9.4
_cell_volume 543.74(6)
_computing_cell_refinement 'CAD4/EXPRESS (Enraf-Nonius, 1992)  '
_computing_data_collection 'CAD4/EXPRESS (Enraf-Nonius, 1992) '
_computing_data_reduction 'CAD4 (Hursthouse, 1976)           '
_computing_molecular_graphics 'ORTEP (Johnson, 1971)'
_computing_publication_material 'SHELXL-93 (Sheldrick, 1993)'
_computing_structure_refinement 'SHELXL-93 (Sheldrick, 1993)'
_computing_structure_solution 'SHELXS-86 (Sheldrick, 1990)'
_diffrn_ambient_temperature 293(2)
_diffrn_measurement_device_type 'Enraf-Nonius CAD4 diffractometer'
_diffrn_measurement_method 'scintillation counter; \w/\q scans'
_diffrn_radiation_monochromator graphite
_diffrn_radiation_source 'fine-focus sealed tube'
_diffrn_radiation_type MoK\a
_diffrn_radiation_wavelength 0.71069
_diffrn_reflns_av_R_equivalents 0.030
_diffrn_reflns_av_sigmaI/netI 0.0390
_diffrn_reflns_limit_h_max 9
_diffrn_reflns_limit_h_min -9
_diffrn_reflns_limit_k_max 9
_diffrn_reflns_limit_k_min -9
_diffrn_reflns_limit_l_max 9
_diffrn_reflns_limit_l_min -9
_diffrn_reflns_number 3814
_diffrn_reflns_theta_max 24.97
_diffrn_reflns_theta_min 2.54
_diffrn_standards_decay_% 0
_diffrn_standards_interval_time '10000 s'
_diffrn_standards_number 3
_exptl_absorpt_coefficient_mu 1.83
_exptl_absorpt_correction_T_max 1.00
_exptl_absorpt_correction_T_min 0.98
_exptl_absorpt_correction_type 'semi-empirical psi-scans'
_exptl_crystal_colour 'very dark red'
_exptl_crystal_density_diffrn 1.887
_exptl_crystal_description rhombs
_exptl_crystal_F_000 309
_exptl_crystal_size_max 0.18
_exptl_crystal_size_mid 0.15
_exptl_crystal_size_min 0.14
_refine_diff_density_max 1.158
_refine_diff_density_min -0.605
_refine_diff_density_rms 0.076
_refine_ls_extinction_method none
_refine_ls_goodness_of_fit_all 1.147
_refine_ls_goodness_of_fit_obs 1.187
_refine_ls_hydrogen_treatment 'riding, in idealised positions'
_refine_ls_matrix_type full
_refine_ls_number_parameters 37
_refine_ls_number_reflns 641
_refine_ls_number_restraints 0
_refine_ls_restrained_S_all 1.147
_refine_ls_restrained_S_obs 1.187
_refine_ls_R_factor_all 0.0276
_refine_ls_R_factor_obs 0.0242
_refine_ls_shift/esd_max 0.000
_refine_ls_shift/esd_mean 0.000
_refine_ls_structure_factor_coef Fsqd
_refine_ls_weighting_details 'w=1/[\s^2^(Fo^2^)+(0.0272P)^2^+0.3071P] where P=(Fo^2^+2Fc^2^)/3'
_refine_ls_weighting_scheme calc
_refine_ls_wR_factor_all 0.0741
_refine_ls_wR_factor_obs 0.0723
_reflns_number_observed 573
_reflns_number_total 641
_reflns_observed_criterion >2sigma(I)
_cod_data_source_file a908777j.txt
_cod_data_source_block ray19
_cod_depositor_comments
;
The following automatic conversions were performed:
'_symmetry_cell_setting' value 'Rhombohedral' changed to 'rhombohedral'
according to '/home/saulius/struct/CIF-dictionaries/cif_core.dic'
dictionary named 'cif_core.dic' version 2.4.1 from 2010-06-29.

Automatic conversion script
Id: cif_fix_enum 1527 2010-12-29 10:47:43Z saulius 

The following automatic conversions were performed:

'_refine_ls_weighting_scheme' value 'calc
w=1/[\s^2^(Fo^2^)+(0.0272P)^2^+0.3071P] where P=(Fo^2^+2Fc^2^)/3' was
changed to 'calc'. New tag '_refine_ls_weighting_details' was
created. The value of the new tag was set to
'w=1/[\s^2^(Fo^2^)+(0.0272P)^2^+0.3071P] where P=(Fo^2^+2Fc^2^)/3'.

Automatic conversion script
Id: cif_fix_values 3143 2015-03-26 13:38:13Z robertas 
;
_cod_original_cell_volume 543.74(7)
_cod_original_sg_symbol_H-M 'R-3 (no. 148)'
_cod_database_code 7009121

loop_
_symmetry_equiv_pos_as_xyz
'x, y, z'
'z, x, y'
'y, z, x'
'-x, -y, -z'
'-z, -x, -y'
'-y, -z, -x'

loop_
_atom_site_aniso_label
_atom_site_aniso_U_11
_atom_site_aniso_U_22
_atom_site_aniso_U_33
_atom_site_aniso_U_23
_atom_site_aniso_U_13
_atom_site_aniso_U_12
Mo 0.0364(2) 0.0364(2) 0.0364(2) -0.00842(10) -0.00842(10) -0.00842(10)
S1 0.0508(6) 0.0505(6) 0.0412(5) -0.0120(4) -0.0007(4) -0.0114(4)
C14 0.052(2) 0.051(2) 0.062(3) -0.012(2) 0.005(2) -0.021(2)
C41 0.038(2) 0.051(2) 0.059(2) -0.012(2) -0.007(2) -0.016(2)
N4 0.0371(12) 0.0371(12) 0.0371(12) -0.0086(10) -0.0086(10) -0.0086(10)
S5 0.0457(6) 0.0457(6) 0.0457(6) -0.0130(4) -0.0130(4) -0.0130(4)

loop_
_atom_site_label
_atom_site_type_symbol
_atom_site_fract_x
_atom_site_fract_y
_atom_site_fract_z
_atom_site_U_iso_or_equiv
_atom_site_thermal_displace_type
_atom_site_occupancy
_atom_site_calc_flag
_atom_site_refinement_flags
_atom_site_disorder_group
Mo Mo 0.12459(3) 0.12459(3) 0.12459(3) 0.0355(2) Uani 1 d S .
S1 S 0.33014(13) 0.18520(13) -0.09923(12) 0.0476(3) Uani 1 d . .
C14 C 0.4519(5) 0.2950(5) -0.0146(6) 0.0549(10) Uani 1 d . .
H14A H 0.5686(5) 0.2691(5) -0.0641(6) 0.066 Uiso 1 calc R .
H14B H 0.4154(5) 0.4143(5) -0.0440(6) 0.066 Uiso 1 calc R .
C41 C 0.4335(4) 0.2469(5) 0.1733(5) 0.0482(9) Uani 1 d . .
H41A H 0.4931(4) 0.1343(5) 0.2016(5) 0.058 Uiso 1 calc R .
H41B H 0.4835(4) 0.3211(5) 0.2155(5) 0.058 Uiso 1 calc R .
N4 N 0.2555(3) 0.2555(3) 0.2555(3) 0.0361(11) Uani 1 d S .
S5 S 0.0000 0.0000 0.0000 0.0434(5) Uani 1 d S .
O6 O 0.5000 0.5000 0.5000 0.178(22) Uiso 0.30 d SP .

loop_
_atom_type_symbol
_atom_type_description
_atom_type_scat_dispersion_real
_atom_type_scat_dispersion_imag
_atom_type_scat_source
C C 0.0033 0.0016 'International Tables Vol C Tables 4.2.6.8 and 6.1.1.4'
H H 0.0000 0.0000 'International Tables Vol C Tables 4.2.6.8 and 6.1.1.4'
Mo Mo -1.6832 0.6857 'International Tables Vol C Tables 4.2.6.8 and 6.1.1.4'
N N 0.0061 0.0033 'International Tables Vol C Tables 4.2.6.8 and 6.1.1.4'
S S 0.1246 0.1234 'International Tables Vol C Tables 4.2.6.8 and 6.1.1.4'
O O 0.0106 0.0060 'International Tables Vol C Tables 4.2.6.8 and 6.1.1.4'

loop_
_geom_angle_atom_site_label_1
_geom_angle_atom_site_label_2
_geom_angle_atom_site_label_3
_geom_angle
_geom_angle_site_symmetry_1
_geom_angle_site_symmetry_3
_geom_angle_publ_flag
S5 Mo N4 180.00(12) . . ?
S5 Mo S1 96.07(3) . 3 ?
N4 Mo S1 83.93(3) . 3 ?
S5 Mo S1 96.07(3) . 2 ?
N4 Mo S1 83.93(3) . 2 ?
S1 Mo S1 118.898(10) 3 2 ?
S5 Mo S1 96.07(3) . . ?
N4 Mo S1 83.93(3) . . ?
S1 Mo S1 118.897(10) 3 . ?
S1 Mo S1 118.898(10) 2 . ?
C14 S1 Mo 102.31(14) . . ?
C41 C14 S1 111.7(3) . . ?
C41 C14 H14A 109.3(2) . . ?
S1 C14 H14A 109.29(13) . . ?
C41 C14 H14B 109.3(2) . . ?
S1 C14 H14B 109.29(15) . . ?
H14A C14 H14B 107.9 . . ?
N4 C41 C14 112.1(3) . . ?
N4 C41 H41A 109.2(2) . . ?
C14 C41 H41A 109.2(2) . . ?
N4 C41 H41B 109.2(2) . . ?
C14 C41 H41B 109.2(2) . . ?
H41A C41 H41B 107.9 . . ?
C41 N4 C41 109.3(2) 3 . ?
C41 N4 C41 109.3(2) 3 2 ?
C41 N4 C41 109.3(2) . 2 ?
C41 N4 Mo 109.6(2) 3 . ?
C41 N4 Mo 109.6(2) . . ?
C41 N4 Mo 109.6(2) 2 . ?
Mo S5 Mo 180.0 4 . ?

loop_
_geom_bond_atom_site_label_1
_geom_bond_atom_site_label_2
_geom_bond_distance
_geom_bond_site_symmetry_2
_geom_bond_publ_flag
Mo S5 2.1429(5) . ?
Mo N4 2.251(4) . ?
Mo S1 2.2986(10) 3 ?
Mo S1 2.2986(10) 2 ?
Mo S1 2.2986(10) . ?
S1 C14 1.824(4) . ?
C14 C41 1.515(6) . ?
C14 H14A 0.97 . ?
C14 H14B 0.97 . ?
C41 N4 1.490(4) . ?
C41 H41A 0.97 . ?
C41 H41B 0.97 . ?
N4 C41 1.490(4) 3 ?
N4 C41 1.490(4) 2 ?
S5 Mo 2.1429(5) 4 ?
